data_2200874
loop_
_publ_author_name
'Naumov, Pan\<ce'
'Jovanovski, Gligor'
'Ng, Seik Weng'

_publ_section_title
;
 Aquabis(2,4'-bipyridine)di(<i>o</i>-sulfobenzimidato)copper(II) at 95K
;
_journal_issue 1
_journal_name_full 'Acta Crystallographica Section E'
_journal_page_first m16
_journal_page_last m17
_journal_paper_doi 10.1107/S1600536801020657
_journal_volume 58
_journal_year 2002
_chemical_formula_iupac '[Cu (C7 H4 N O3 S)2 (C10 H8 N2)2 (H2 O)]'
_chemical_formula_moiety 'C34 H26 Cu N6 O7 S2'
_chemical_formula_sum 'C34 H26 Cu N6 O7 S2'
_chemical_formula_weight 758.27
_chemical_name_systematic
;
Aquabis(2,4'-bipyridine)di(o-sulfobenzimidato)copper(II)
;
_space_group_IT_number 5
_symmetry_cell_setting monoclinic
_symmetry_space_group_name_Hall 'C 2y'
_symmetry_space_group_name_H-M 'C 1 2 1'
_atom_sites_solution_hydrogens geom
_atom_sites_solution_primary direct
_atom_sites_solution_secondary difmap
_audit_creation_method 'Manual editing of SHELXL-97 cif'
_cell_angle_alpha 90.00
_cell_angle_beta 101.1400(10)
_cell_angle_gamma 90.00
_cell_formula_units_Z 2
_cell_length_a 12.5758(3)
_cell_length_b 12.2526(2)
_cell_length_c 11.6563(3)
_cell_measurement_reflns_used 5360
_cell_measurement_temperature 95(2)
_cell_measurement_theta_max 27.57
_cell_measurement_theta_min 1.78
_cell_volume 1762.23(7)
_computing_cell_refinement 'SAINT (Siemens, 1996)'
_computing_data_collection 'SMART (Siemens, 1996)'
_computing_data_reduction SAINT
_computing_molecular_graphics 'ORTEPII (Johnson, 1976)'
_computing_publication_material SHELXL97
_computing_structure_refinement 'SHELXL97 (Sheldrick, 1997)'
_computing_structure_solution 'SHELXS97 (Sheldrick, 1997)'
_diffrn_ambient_temperature 95(2)
_diffrn_measured_fraction_theta_full .997
_diffrn_measured_fraction_theta_max .997
_diffrn_measurement_device_type 'Siemens CCD area-detector'
_diffrn_measurement_method \w
_diffrn_radiation_monochromator graphite
_diffrn_radiation_source 'fine-focus sealed tube'
_diffrn_radiation_type MoK\a
_diffrn_radiation_wavelength .71073
_diffrn_reflns_av_R_equivalents .094
_diffrn_reflns_av_sigmaI/netI .1371
_diffrn_reflns_limit_h_max 16
_diffrn_reflns_limit_h_min -16
_diffrn_reflns_limit_k_max 15
_diffrn_reflns_limit_k_min -15
_diffrn_reflns_limit_l_max 15
_diffrn_reflns_limit_l_min -14
_diffrn_reflns_number 8924
_diffrn_reflns_theta_full 27.57
_diffrn_reflns_theta_max 27.57
_diffrn_reflns_theta_min 1.78
_diffrn_standards_decay_% 0
_diffrn_standards_number 0
_exptl_absorpt_coefficient_mu .794
_exptl_absorpt_correction_T_max .9689
_exptl_absorpt_correction_T_min .8703
_exptl_absorpt_correction_type empirical
_exptl_absorpt_process_details '(SADABS; Sheldrick, 1996)'
_exptl_crystal_colour Blue
_exptl_crystal_density_diffrn 1.429
_exptl_crystal_density_method 'not measured'
_exptl_crystal_description Plate
_exptl_crystal_F_000 778
_exptl_crystal_size_max .18
_exptl_crystal_size_mid .18
_exptl_crystal_size_min .04
_refine_diff_density_max .56
_refine_diff_density_min -.94
_refine_ls_abs_structure_details 'Flack (1983)'
_refine_ls_abs_structure_Flack .34(2)
_refine_ls_extinction_method none
_refine_ls_goodness_of_fit_ref .95
_refine_ls_hydrogen_treatment mixed
_refine_ls_matrix_type full
_refine_ls_number_parameters 231
_refine_ls_number_reflns 4029
_refine_ls_number_restraints 1
_refine_ls_restrained_S_all .95
_refine_ls_R_factor_all .078
_refine_ls_R_factor_gt .048
_refine_ls_shift/su_max <0.001
_refine_ls_shift/su_mean <0.001
_refine_ls_structure_factor_coef Fsqd
_refine_ls_weighting_details 'calc w = 1/[\s^2^(Fo^2^)+(0.0197P)^2^] where P = (Fo^2^+2Fc^2^)/3'
_refine_ls_weighting_scheme calc
_refine_ls_wR_factor_gt .094
_refine_ls_wR_factor_ref .104
_reflns_number_gt 3056
_reflns_number_total 4029
_reflns_threshold_expression I>2\s(I)
_cod_data_source_file ci6083.cif
_cod_data_source_block I
_cod_depositor_comments
;
The following automatic conversions were performed:
'_symmetry_cell_setting' value 'Monoclinic' changed to 'monoclinic'
according to '/home/saulius/struct/CIF-dictionaries/cif_core.dic'
dictionary named 'cif_core.dic' version 2.4.1 from 2010-06-29.

Automatic conversion script
Id: cif_fix_enum 1527 2010-12-29 10:47:43Z saulius 

The following automatic conversions were performed:

'_symmetry_cell_setting' value 'Monoclinic' changed to 'monoclinic'
according to /home/saulius/struct/CIF-dictionaries/cif_core.dic
dictionary named 'cif_core.dic' version 2.4.1 from 2010-06-29.

Automatic conversion script
Id: cif_fix_values 1715 2011-07-08 13:25:40Z adriana 
;
_cod_original_sg_symbol_H-M 'C 2'
_cod_database_code 2200874
_cod_database_fobs_code 2200874

loop_
_symmetry_equiv_pos_as_xyz
'x, y, z'
'-x, y, -z'
'x+1/2, y+1/2, z'
'-x+1/2, y+1/2, -z'

loop_
_atom_site_label
_atom_site_fract_x
_atom_site_fract_y
_atom_site_fract_z
_atom_site_U_iso_or_equiv
_atom_site_adp_type
_atom_site_calc_flag
_atom_site_refinement_flags
_atom_site_occupancy
_atom_site_disorder_assembly
_atom_site_disorder_group
_atom_site_type_symbol
Cu1 .5000 .49995(5) 1.0000 .0106(2) Uani d S 1 . . Cu
S1 .43030(10) .42281(9) .72832(8) .0157(2) Uani d . 1 . . S
O1 .4144(2) .6996(2) .8457(3) .0260(10) Uani d . 1 . . O
O2 .3457(2) .3467(2) .7389(3) .0250(10) Uani d . 1 . . O
O3 .5352(2) .3781(2) .7242(3) .0240(10) Uani d . 1 . . O
O1w .5000 .3145(4) 1.0000 .0160(10) Uani d S 1 . . O
N1 .4400(2) .5167(3) .8292(3) .0110(10) Uani d . 1 . . N
N2 .3487(2) .5163(3) 1.0340(3) .0120(10) Uani d . 1 . . N
N3 -.0007(3) .6316(3) 1.1525(3) .0170(10) Uani d . 1 . . N
C1 .4119(3) .6175(4) .7843(4) .0160(10) Uani d . 1 . . C
C2 .3798(3) .6156(4) .6535(4) .0200(10) Uani d . 1 . . C
C3 .3442(4) .7023(4) .5793(4) .0360(10) Uani d . 1 . . C
C4 .3170(4) .6765(6) .4582(5) .053(2) Uani d . 1 . . C
C5 .3261(4) .5736(6) .4176(5) .047(2) Uani d . 1 . . C
C6 .3612(3) .4866(6) .4919(4) .0350(10) Uani d . 1 . . C
C7 .3866(3) .5119(4) .6102(3) .0200(10) Uani d . 1 . . C
C8 .2839(3) .4295(4) 1.0293(3) .0180(10) Uani d . 1 . . C
C9 .1850(3) .4331(4) 1.0660(4) .0180(10) Uani d . 1 . . C
C10 .1511(3) .5297(3) 1.1088(3) .0140(10) Uani d . 1 . . C
C11 .2171(3) .6209(3) 1.1094(3) .0130(10) Uani d . 1 . . C
C12 .3151(3) .6114(3) 1.0726(3) .0130(10) Uani d . 1 . . C
C13 .0498(3) .5343(3) 1.1563(4) .0150(10) Uani d . 1 . . C
C14 .0112(3) .4409(4) 1.2032(4) .0250(10) Uani d . 1 . . C
C15 -.0815(4) .4476(4) 1.2499(5) .0340(10) Uani d . 1 . . C
C16 -.1336(4) .5477(4) 1.2466(5) .0360(10) Uani d . 1 . . C
C17 -.0920(3) .6361(4) 1.1967(4) .0250(10) Uani d . 1 . . C
H1w .508(4) .276(4) 1.056(4) .020(10) Uiso d . 1 . . H
H3 .3384 .7743 .6077 .043 Uiso calc R 1 . . H
H4 .2916 .7330 .4039 .063 Uiso calc R 1 . . H
H5 .3080 .5606 .3358 .056 Uiso calc R 1 . . H
H6 .3674 .4146 .4636 .042 Uiso calc R 1 . . H
H8 .3061 .3627 .9998 .022 Uiso calc R 1 . . H
H9 .1411 .3696 1.0616 .021 Uiso calc R 1 . . H
H11 .1950 .6895 1.1350 .016 Uiso calc R 1 . . H
H12 .3600 .6741 1.0747 .016 Uiso calc R 1 . . H
H14 .0484 .3734 1.2031 .030 Uiso calc R 1 . . H
H15 -.1089 .3854 1.2834 .040 Uiso calc R 1 . . H
H16 -.1974 .5553 1.2783 .043 Uiso calc R 1 . . H
H17 -.1295 .7036 1.1934 .030 Uiso calc R 1 . . H

loop_
_atom_site_aniso_label
_atom_site_aniso_U_11
_atom_site_aniso_U_22
_atom_site_aniso_U_33
_atom_site_aniso_U_12
_atom_site_aniso_U_13
_atom_site_aniso_U_23
Cu1 .0104(3) .0126(4) .0091(4) .000 .0023(3) .000
S1 .0175(5) .0195(6) .0105(5) .0007(4) .0033(4) -.0016(5)
O1 .032(2) .014(2) .032(2) .0000(10) .006(2) .0000(10)
O2 .026(2) .023(2) .025(2) -.0090(10) .005(2) -.0050(10)
O3 .022(2) .030(2) .021(2) .0090(10) .0070(10) -.0010(10)
O1w .021(2) .011(2) .018(3) .000 .010(2) .000
N1 .0130(10) .010(2) .010(2) .0000(10) .0040(10) .0010(10)
N2 .0110(10) .013(2) .013(2) -.0010(10) .0020(10) .0010(10)
N3 .014(2) .016(2) .022(2) .0030(10) .006(2) .002(2)
C1 .011(2) .015(2) .024(2) -.001(2) .008(2) .002(2)
C2 .014(2) .029(3) .017(2) .003(2) .003(2) .011(2)
C3 .032(3) .039(3) .036(3) .006(2) .005(2) .024(3)
C4 .038(3) .081(5) .039(3) .006(3) .006(3) .044(4)
C5 .041(3) .084(5) .014(3) .006(3) .002(2) .017(3)
C6 .028(2) .062(4) .015(2) .003(3) .004(2) .000(3)
C7 .014(2) .033(3) .013(2) .001(2) .005(2) .010(2)
C8 .016(2) .018(2) .022(2) -.004(2) .008(2) -.008(2)
C9 .016(2) .014(2) .026(2) -.005(2) .009(2) -.003(2)
C10 .012(2) .017(2) .012(2) .001(2) .003(2) .004(2)
C11 .016(2) .010(2) .013(2) .001(2) .001(2) .004(2)
C12 .012(2) .014(2) .013(2) -.003(2) .001(2) -.002(2)
C13 .012(2) .019(2) .015(2) .002(2) .003(2) .001(2)
C14 .022(2) .016(2) .040(3) .004(2) .016(2) .007(2)
C15 .032(3) .023(3) .056(3) .002(2) .033(3) .011(2)
C16 .021(2) .031(3) .064(4) .000(2) .030(3) .004(3)
C17 .017(2) .021(3) .040(3) .005(2) .013(2) .003(2)

loop_
_atom_type_symbol
_atom_type_description
_atom_type_scat_dispersion_real
_atom_type_scat_dispersion_imag
_atom_type_scat_source
C C .0033 .0016 'International Tables Vol C Tables 4.2.6.8 and 6.1.1.4'
H H .0000 .0000 'International Tables Vol C Tables 4.2.6.8 and 6.1.1.4'
N N .0061 .0033 'International Tables Vol C Tables 4.2.6.8 and 6.1.1.4'
O O .0106 .0060 'International Tables Vol C Tables 4.2.6.8 and 6.1.1.4'
S S .1246 .1234 'International Tables Vol C Tables 4.2.6.8 and 6.1.1.4'
Cu Cu .3201 1.2651 'International Tables Vol C Tables 4.2.6.8 and 6.1.1.4'

loop_
_geom_angle_atom_site_label_1
_geom_angle_atom_site_label_2
_geom_angle_atom_site_label_3
_geom_angle_site_symmetry_1
_geom_angle_site_symmetry_3
_geom_angle
_geom_angle_publ_flag
N1 Cu1 N1 . 2_657 168.2(2) yes
N1 Cu1 N2 . . 89.80(10) yes
N1 Cu1 N2 . 2_657 89.00(10) yes
N1 Cu1 O1w . . 95.90(10) yes
N1 Cu1 N2 2_657 . 89.00(10) no
N1 Cu1 N2 2_657 2_657 89.80(10) no
N1 Cu1 O1w 2_657 . 95.90(10) no
N2 Cu1 N2 . 2_657 168.6(2) yes
N2 Cu1 O1w . . 95.70(10) yes
N2 Cu1 O1w 2_657 . 95.70(10) no
O3 S1 O2 . . 117.0(2) no
O3 S1 N1 . . 110.6(2) no
O2 S1 N1 . . 110.4(2) no
O3 S1 C7 . . 111.1(2) no
O2 S1 C7 . . 110.2(2) no
N1 S1 C7 . . 95.4(2) no
C1 N1 S1 . . 112.7(3) no
C1 N1 Cu1 . . 119.7(3) no
S1 N1 Cu1 . . 127.3(2) no
C8 N2 C12 . . 118.3(3) no
C8 N2 Cu1 . . 120.1(3) no
C12 N2 Cu1 . . 121.2(3) no
C17 N3 C13 . . 117.1(4) no
O1 C1 N1 . . 122.9(4) no
O1 C1 C2 . . 125.1(4) no
N1 C1 C2 . . 112.0(4) no
C7 C2 C3 . . 120.9(4) no
C7 C2 C1 . . 111.4(4) no
C3 C2 C1 . . 127.7(5) no
C2 C3 C4 . . 115.8(5) no
C5 C4 C3 . . 122.0(5) no
C4 C5 C6 . . 122.2(5) no
C7 C6 C5 . . 115.6(6) no
C2 C7 C6 . . 123.5(5) no
C2 C7 S1 . . 108.5(3) no
C6 C7 S1 . . 128.0(5) no
N2 C8 C9 . . 122.5(4) no
C8 C9 C10 . . 119.6(4) no
C11 C10 C9 . . 117.7(4) no
C11 C10 C13 . . 121.4(4) no
C9 C10 C13 . . 120.9(3) no
C12 C11 C10 . . 119.7(4) no
N2 C12 C11 . . 122.1(4) no
N3 C13 C14 . . 122.8(4) no
N3 C13 C10 . . 117.0(4) no
C14 C13 C10 . . 120.2(3) no
C15 C14 C13 . . 119.3(4) no
C14 C15 C16 . . 118.1(4) no
C17 C16 C15 . . 119.3(4) no
N3 C17 C16 . . 123.4(4) no
Cu1 O1w H1w . . 127(3) no
C2 C3 H3 . . 122.1 no
C4 C3 H3 . . 122.1 no
C5 C4 H4 . . 119.0 no
C3 C4 H4 . . 119.0 no
C4 C5 H5 . . 118.9 no
C6 C5 H5 . . 118.9 no
C7 C6 H6 . . 122.2 no
C5 C6 H6 . . 122.2 no
N2 C8 H8 . . 118.8 no
C9 C8 H8 . . 118.8 no
C8 C9 H9 . . 120.2 no
C10 C9 H9 . . 120.2 no
C12 C11 H11 . . 120.1 no
C10 C11 H11 . . 120.1 no
N2 C12 H12 . . 118.9 no
C11 C12 H12 . . 118.9 no
C15 C14 H14 . . 120.3 no
C13 C14 H14 . . 120.3 no
C14 C15 H15 . . 120.9 no
C16 C15 H15 . . 120.9 no
C17 C16 H16 . . 120.3 no
C15 C16 H16 . . 120.3 no
N3 C17 H17 . . 118.3 no
C16 C17 H17 . . 118.3 no

loop_
_geom_bond_atom_site_label_1
_geom_bond_atom_site_label_2
_geom_bond_site_symmetry_2
_geom_bond_distance
_geom_bond_publ_flag
Cu1 N1 . 1.999(3) yes
Cu1 N1 2_657 1.999(3) no
Cu1 N2 . 2.027(3) yes
Cu1 N2 2_657 2.027(3) no
Cu1 O1w . 2.272(4) yes
S1 O3 . 1.437(3) no
S1 O2 . 1.438(3) no
S1 N1 . 1.633(3) no
S1 C7 . 1.760(4) no
O1 C1 . 1.232(5) no
N1 C1 . 1.361(5) no
N2 C8 . 1.335(5) no
N2 C12 . 1.347(5) no
N3 C17 . 1.347(5) no
N3 C13 . 1.347(5) no
C1 C2 . 1.500(6) no
C2 C7 . 1.375(7) no
C2 C3 . 1.388(6) no
C3 C4 . 1.423(8) no
C4 C5 . 1.359(8) no
C5 C6 . 1.390(8) no
C6 C7 . 1.389(6) no
C8 C9 . 1.392(5) no
C9 C10 . 1.384(6) no
C10 C11 . 1.392(5) no
C10 C13 . 1.485(5) no
C11 C12 . 1.386(5) no
C13 C14 . 1.395(6) no
C14 C15 . 1.382(6) no
C15 C16 . 1.388(6) no
C16 C17 . 1.379(6) no
O1w H1w . .79(4) no
C3 H3 . .9500 no
C4 H4 . .9500 no
C5 H5 . .9500 no
C6 H6 . .9500 no
C8 H8 . .9500 no
C9 H9 . .9500 no
C11 H11 . .9500 no
C12 H12 . .9500 no
C14 H14 . .9500 no
C15 H15 . .9500 no
C16 H16 . .9500 no
C17 H17 . .9500 no

loop_
_geom_hbond_atom_site_label_D
_geom_hbond_atom_site_label_H
_geom_hbond_atom_site_label_A
_geom_hbond_site_symmetry_A
_geom_hbond_distance_DH
_geom_hbond_distance_HA
_geom_hbond_distance_DA
_geom_hbond_angle_DHA
_geom_hbond_publ_flag
O1w H1w N3 3_545 .79(4) 2.11(4) 2.862(5) 158(4) no

loop_
_geom_torsion_atom_site_label_1
_geom_torsion_atom_site_label_2
_geom_torsion_atom_site_label_3
_geom_torsion_atom_site_label_4
_geom_torsion_site_symmetry_1
_geom_torsion
_geom_torsion_publ_flag
O3 S1 N1 C1 . 115.4(3) no
O2 S1 N1 C1 . -113.5(3) no
C7 S1 N1 C1 . .4(3) no
O3 S1 N1 Cu1 . -58.3(3) no
O2 S1 N1 Cu1 . 72.8(2) no
C7 S1 N1 Cu1 . -173.3(2) no
N1 Cu1 N1 C1 2_657 -7.5(3) no
N2 Cu1 N1 C1 . 76.8(3) no
N2 Cu1 N1 C1 2_657 -91.9(3) no
O1w Cu1 N1 C1 . 172.5(3) no
N1 Cu1 N1 S1 2_657 165.8(2) no
N2 Cu1 N1 S1 . -109.8(2) no
N2 Cu1 N1 S1 2_657 81.5(2) no
O1w Cu1 N1 S1 . -14.2(2) no
N1 Cu1 N2 C8 . 85.6(3) no
N1 Cu1 N2 C8 2_657 -106.2(3) no
N2 Cu1 N2 C8 2_657 169.6(3) no
O1w Cu1 N2 C8 . -10.4(3) no
N1 Cu1 N2 C12 . -101.0(3) no
N1 Cu1 N2 C12 2_657 67.2(3) no
N2 Cu1 N2 C12 2_657 -16.9(3) no
O1w Cu1 N2 C12 . 163.1(3) no
S1 N1 C1 O1 . -179.5(3) no
Cu1 N1 C1 O1 . -5.2(5) no
S1 N1 C1 C2 . -.3(4) no
Cu1 N1 C1 C2 . 173.9(2) no
O1 C1 C2 C7 . 179.2(4) no
N1 C1 C2 C7 . .1(5) no
O1 C1 C2 C3 . -2.6(7) no
N1 C1 C2 C3 . 178.4(4) no
C7 C2 C3 C4 . -.6(7) no
C1 C2 C3 C4 . -178.7(4) no
C2 C3 C4 C5 . -.5(8) no
C3 C4 C5 C6 . .9(9) no
C4 C5 C6 C7 . -.2(8) no
C3 C2 C7 C6 . 1.4(7) no
C1 C2 C7 C6 . 179.8(4) no
C3 C2 C7 S1 . -178.2(4) no
C1 C2 C7 S1 . .2(4) no
C5 C6 C7 C2 . -1.0(7) no
C5 C6 C7 S1 . 178.6(4) no
O3 S1 C7 C2 . -114.9(3) no
O2 S1 C7 C2 . 113.8(3) no
N1 S1 C7 C2 . -.3(3) no
O3 S1 C7 C6 . 65.6(4) no
O2 S1 C7 C6 . -65.8(4) no
N1 S1 C7 C6 . -179.9(4) no
C12 N2 C8 C9 . -2.0(6) no
Cu1 N2 C8 C9 . 171.6(3) no
N2 C8 C9 C10 . .2(6) no
C8 C9 C10 C11 . 2.1(6) no
C8 C9 C10 C13 . -175.7(4) no
C9 C10 C11 C12 . -2.8(6) no
C13 C10 C11 C12 . 175.1(3) no
C8 N2 C12 C11 . 1.3(5) no
Cu1 N2 C12 C11 . -172.2(3) no
C10 C11 C12 N2 . 1.1(6) no
C17 N3 C13 C14 . .0(6) no
C17 N3 C13 C10 . -179.3(3) no
C11 C10 C13 N3 . 28.0(5) no
C9 C10 C13 N3 . -154.2(4) no
C11 C10 C13 C14 . -151.3(4) no
C9 C10 C13 C14 . 26.5(6) no
N3 C13 C14 C15 . -1.1(7) no
C10 C13 C14 C15 . 178.2(4) no
C13 C14 C15 C16 . .9(7) no
C14 C15 C16 C17 . .4(8) no
C13 N3 C17 C16 . 1.3(7) no
C15 C16 C17 N3 . -1.5(8) no
